data_1572569
loop_
_publ_author_name
'Ota, Seiya'
'Soto, Miguel A.'
'Patrick, Brian O.'
'Kamal, Saeid'
'Lelj, Francesco'
'MacLachlan, Mark J.'

_publ_section_title
;
 &#x3c0;-Extended ligands with dual-binding behavior: hindered rotation
 unlocks unexpected reactivity in cyclometalated Pt complexes.
;
_journal_issue 36
_journal_name_full 'Chemical science'
_journal_page_first 14644
_journal_page_last 14650
_journal_paper_doi 10.1039/d4sc04799k
_journal_volume 15
_journal_year 2024
_chemical_formula_moiety 'C38 H24 N2 Pt'
_chemical_formula_sum 'C38 H24 N2 Pt'
_chemical_formula_weight 703.68
_space_group_crystal_system monoclinic
_space_group_IT_number 14
_space_group_name_Hall '-P 2ybc'
_space_group_name_H-M_alt 'P 1 21/c 1'
_atom_sites_solution_hydrogens mixed
_atom_sites_solution_primary dual
_audit_creation_date 2024-04-03
_audit_creation_method
;
Olex2 1.5
(compiled 2024.02.16 svn.r378c4104 for OlexSys, GUI svn.r6928)
;
_audit_update_record
;
2024-05-21 deposited with the CCDC.	2024-08-23 downloaded from the CCDC.
;
_cell_angle_alpha 90
_cell_angle_beta 101.319(4)
_cell_angle_gamma 90
_cell_formula_units_Z 4
_cell_length_a 17.067(3)
_cell_length_b 7.9171(12)
_cell_length_c 19.976(3)
_cell_measurement_reflns_used 9849
_cell_measurement_temperature 100(2)
_cell_measurement_theta_max 28.06
_cell_measurement_theta_min 2.20
_cell_volume 2646.7(7)
_computing_cell_refinement 'SAINT V8.40B (?, 2016)'
_computing_data_reduction 'SAINT V8.40B (?, 2016)'
_computing_molecular_graphics 'Olex2 1.5 (Dolomanov et al., 2009)'
_computing_publication_material 'Olex2 1.5 (Dolomanov et al., 2009)'
_computing_structure_refinement 'XL  (Sheldrick, 2008)'
_computing_structure_solution 'XT  (Sheldrick, 2015)'
_diffrn_ambient_temperature 100(2)
_diffrn_detector 'Bruker APEX2 area detector'
_diffrn_detector_area_resol_mean 7.9
_diffrn_detector_type 'CCD area detector'
_diffrn_measured_fraction_theta_full 0.996
_diffrn_measured_fraction_theta_max 0.982
_diffrn_measurement_device 'Bruker D8 Kappa diffractometer'
_diffrn_measurement_device_type 'Bruker APEX II area detector'
_diffrn_measurement_method '\w and \f scans'
_diffrn_radiation_monochromator 'TRIUMPH curved-crystal'
_diffrn_radiation_probe x-ray
_diffrn_radiation_type MoK\a
_diffrn_radiation_wavelength 0.71073
_diffrn_reflns_av_R_equivalents 0.0780
_diffrn_reflns_av_unetI/netI 0.0518
_diffrn_reflns_Laue_measured_fraction_full 0.996
_diffrn_reflns_Laue_measured_fraction_max 0.982
_diffrn_reflns_limit_h_max 22
_diffrn_reflns_limit_h_min -19
_diffrn_reflns_limit_k_max 10
_diffrn_reflns_limit_k_min -10
_diffrn_reflns_limit_l_max 26
_diffrn_reflns_limit_l_min -26
_diffrn_reflns_number 41827
_diffrn_reflns_point_group_measured_fraction_full 0.996
_diffrn_reflns_point_group_measured_fraction_max 0.982
_diffrn_reflns_theta_full 25.242
_diffrn_reflns_theta_max 28.102
_diffrn_reflns_theta_min 2.079
_diffrn_source 'sealed X-ray tube'
_diffrn_source_current 30.0
_diffrn_source_power 1.35
_diffrn_source_type 'Incoatec I\ms'
_diffrn_source_voltage 45.0
_diffrn_standards_number 0
_exptl_absorpt_coefficient_mu 5.334
_exptl_absorpt_correction_T_max 0.852
_exptl_absorpt_correction_T_min 0.365
_exptl_absorpt_correction_type multi-scan
_exptl_absorpt_process_details
;
SADABS-2016/2 (Bruker,2016/2) was used for absorption correction.
wR2(int) was 0.1292 before and 0.0763 after correction.
The ratio of minimum to maximum transmission is 0.4281.
The \l/2 correction factor is not present.
;
_exptl_crystal_colour orange
_exptl_crystal_colour_primary orange
_exptl_crystal_density_diffrn 1.766
_exptl_crystal_description blade
_exptl_crystal_F_000 1376
_exptl_crystal_recrystallization_method 'The material was recrystallised from DCM by slow evaporation'
_exptl_crystal_size_max 0.32
_exptl_crystal_size_mid 0.06
_exptl_crystal_size_min 0.03
_refine_diff_density_max 4.582
_refine_diff_density_min -2.144
_refine_diff_density_rms 0.229
_refine_ls_extinction_method none
_refine_ls_goodness_of_fit_ref 1.159
_refine_ls_hydrogen_treatment mixed
_refine_ls_matrix_type full
_refine_ls_number_parameters 373
_refine_ls_number_reflns 6347
_refine_ls_number_restraints 0
_refine_ls_restrained_S_all 1.159
_refine_ls_R_factor_all 0.0788
_refine_ls_R_factor_gt 0.0509
_refine_ls_shift/su_max 0.001
_refine_ls_shift/su_mean 0.000
_refine_ls_structure_factor_coef Fsqd
_refine_ls_weighting_details 'w=1/[\s^2^(Fo^2^)+(0.0226P)^2^+38.2889P] where P=(Fo^2^+2Fc^2^)/3'
_refine_ls_weighting_scheme calc
_refine_ls_wR_factor_gt 0.1071
_refine_ls_wR_factor_ref 0.1211
_reflns_Friedel_coverage 0.000
_reflns_number_gt 4853
_reflns_number_total 6347
_reflns_threshold_expression 'I > 2\s(I)'
_cod_data_source_file d4sc04799k2.cif
_cod_data_source_block mm582
_cod_depositor_comments 'Adding full bibliography for 1572565--1572572.cif.'
_cod_original_cell_volume 2646.6(7)
_cod_database_code 1572569
_shelx_shelxl_version_number 2019/1
_shelx_space_group_comment
;
The symmetry employed for this shelxl refinement is uniquely defined
by the following loop, which should always be used as a source of
symmetry information in preference to the above space-group names.
They are only intended as comments.
;
_shelx_estimated_absorpt_t_max 0.856
_shelx_estimated_absorpt_t_min 0.280
_olex2_refinement_description
;
1. Fixed Uiso
 At 1.2 times of:
  All C(H) groups
2.a Aromatic/amide H refined with riding coordinates:
 C1(H1), C2(H2), C3(H3), C4(H4), C8(H8), C10(H10), C11(H11), C12(H12),
 C13(H13), C15(H15), C17(H17), C18(H18), C20(H20), C22(H22), C23(H23), C27(H27),
  C29(H29), C30(H30), C31(H31), C32(H32), C34(H34), C36(H36), C37(H37)
;
_olex2_diffrn_ambient_temperature_device 'Oxford Cryosystems'
_olex2_exptl_crystal_mounting_method 'The crystal was mounted on a mylar loop in oil'
_olex2_submission_original_sample_id ANTIPtII55
_olex2_submission_special_instructions 'No special instructions were received'

loop_
_space_group_symop_operation_xyz
'x, y, z'
'-x, y+1/2, -z+1/2'
'-x, -y, -z'
'x, -y-1/2, z-1/2'

loop_
_atom_site_label
_atom_site_type_symbol
_atom_site_fract_x
_atom_site_fract_y
_atom_site_fract_z
_atom_site_U_iso_or_equiv
_atom_site_adp_type
_atom_site_occupancy
_atom_site_site_symmetry_order
_atom_site_calc_flag
_atom_site_refinement_flags_posn
_atom_site_refinement_flags_adp
_atom_site_refinement_flags_occupancy
_atom_site_disorder_assembly
_atom_site_disorder_group
Pt1 Pt 0.54013(2) 0.78683(4) 0.32487(2) 0.01981(9) Uani 1 1 d . . . . .
N1 N 0.6547(4) 0.8108(9) 0.2992(3) 0.0214(14) Uani 1 1 d . . . . .
N2 N 0.4611(4) 0.8022(8) 0.2304(3) 0.0196(13) Uani 1 1 d . . . . .
C1 C 0.6696(6) 0.9031(11) 0.2462(4) 0.0276(18) Uani 1 1 d . . . . .
H1 H 0.626794 0.925484 0.209065 0.033 Uiso 1 1 calc R U . . .
C2 C 0.7447(6) 0.9667(11) 0.2434(4) 0.030(2) Uani 1 1 d . . . . .
H2 H 0.753641 1.025908 0.204219 0.036 Uiso 1 1 calc R U . . .
C3 C 0.8063(5) 0.9422(12) 0.2988(4) 0.031(2) Uani 1 1 d . . . . .
H3 H 0.857866 0.987403 0.298879 0.037 Uiso 1 1 calc R U . . .
C4 C 0.7915(5) 0.8500(12) 0.3545(4) 0.0270(17) Uani 1 1 d . . . . .
H4 H 0.832843 0.834773 0.393431 0.032 Uiso 1 1 calc R U . . .
C5 C 0.7161(5) 0.7799(11) 0.3531(3) 0.0214(15) Uani 1 1 d . . . . .
C6 C 0.6908(5) 0.6850(9) 0.4094(4) 0.0184(15) Uani 1 1 d . . . . .
C7 C 0.7433(5) 0.5760(11) 0.4554(4) 0.0228(16) Uani 1 1 d . . . . .
C8 C 0.8191(5) 0.5229(11) 0.4460(4) 0.0240(17) Uani 1 1 d . . . . .
H8 H 0.839934 0.569331 0.409256 0.029 Uiso 1 1 calc R U . . .
C9 C 0.8651(5) 0.4037(11) 0.4888(4) 0.0253(17) Uani 1 1 d . . . . .
C10 C 0.9393(5) 0.3420(13) 0.4764(4) 0.033(2) Uani 1 1 d . . . . .
H10 H 0.958644 0.382190 0.437841 0.040 Uiso 1 1 calc R U . . .
C11 C 0.9830(5) 0.2265(14) 0.5186(5) 0.036(2) Uani 1 1 d . . . . .
H11 H 1.032013 0.186088 0.508820 0.043 Uiso 1 1 calc R U . . .
C12 C 0.9557(6) 0.1657(12) 0.5774(4) 0.035(2) Uani 1 1 d . . . . .
H12 H 0.986675 0.085835 0.606863 0.042 Uiso 1 1 calc R U . . .
C13 C 0.8847(5) 0.2231(12) 0.5911(4) 0.0296(18) Uani 1 1 d . . . . .
H13 H 0.867552 0.184011 0.630838 0.036 Uiso 1 1 calc R U . . .
C14 C 0.8363(5) 0.3398(11) 0.5472(4) 0.0253(17) Uani 1 1 d . . . . .
C15 C 0.7600(5) 0.3899(11) 0.5563(4) 0.0260(18) Uani 1 1 d . . . . .
H15 H 0.740097 0.346512 0.594049 0.031 Uiso 1 1 calc R U . . .
C16 C 0.7127(5) 0.5008(11) 0.5117(3) 0.0207(16) Uani 1 1 d . . . . .
C17 C 0.6319(5) 0.5314(10) 0.5168(4) 0.0213(16) Uani 1 1 d . . . . .
H17 H 0.612644 0.490138 0.555171 0.026 Uiso 1 1 calc R U . . .
C18 C 0.5813(5) 0.6198(10) 0.4669(4) 0.0215(16) Uani 1 1 d . . . . .
H18 H 0.526478 0.629690 0.469523 0.026 Uiso 1 1 calc R U . . .
C19 C 0.6092(5) 0.6977(11) 0.4106(4) 0.0222(16) Uani 1 1 d . . . . .
C20 C 0.4818(5) 0.7480(8) 0.1723(4) 0.0207(17) Uani 1 1 d . . . . .
H20 H 0.536788 0.732277 0.171303 0.025 Uiso 1 1 calc R U . . .
C21 C 0.4249(6) 0.7144(13) 0.1136(4) 0.0308(19) Uani 1 1 d . . . . .
H21 H 0.445(6) 0.687(13) 0.082(5) 0.037 Uiso 1 1 d . U . . .
C22 C 0.3456(5) 0.7297(11) 0.1161(4) 0.0262(17) Uani 1 1 d . . . . .
H22 H 0.305794 0.705467 0.076888 0.031 Uiso 1 1 calc R U . . .
C23 C 0.3238(5) 0.7814(11) 0.1767(3) 0.0230(15) Uani 1 1 d . . . . .
H23 H 0.268865 0.788101 0.179194 0.028 Uiso 1 1 calc R U . . .
C24 C 0.3821(5) 0.8233(9) 0.2339(4) 0.0198(16) Uani 1 1 d . . . . .
C25 C 0.3710(5) 0.8737(10) 0.3031(3) 0.0205(16) Uani 1 1 d . . . . .
C26 C 0.3012(5) 0.9610(10) 0.3179(3) 0.0195(15) Uani 1 1 d . . . . .
C27 C 0.2315(5) 1.0000(10) 0.2700(4) 0.0221(16) Uani 1 1 d . . . . .
H27 H 0.227697 0.964176 0.224130 0.027 Uiso 1 1 calc R U . . .
C28 C 0.1671(5) 1.0899(11) 0.2873(4) 0.0231(17) Uani 1 1 d . . . . .
C29 C 0.0951(5) 1.1217(13) 0.2391(4) 0.030(2) Uani 1 1 d . . . . .
H29 H 0.089828 1.080940 0.193707 0.036 Uiso 1 1 calc R U . . .
C30 C 0.0340(5) 1.2091(14) 0.2570(4) 0.037(2) Uani 1 1 d . . . . .
H30 H -0.013796 1.226267 0.224286 0.045 Uiso 1 1 calc R U . . .
C31 C 0.0406(5) 1.2755(14) 0.3241(4) 0.039(2) Uani 1 1 d . . . . .
H31 H -0.002225 1.338739 0.335498 0.047 Uiso 1 1 calc R U . . .
C32 C 0.1083(6) 1.2486(12) 0.3721(4) 0.033(2) Uani 1 1 d . . . . .
H32 H 0.112517 1.293909 0.416744 0.040 Uiso 1 1 calc R U . . .
C33 C 0.1727(5) 1.1527(12) 0.3556(4) 0.0258(17) Uani 1 1 d . . . . .
C34 C 0.2414(5) 1.1131(11) 0.4035(4) 0.0234(17) Uani 1 1 d . . . . .
H34 H 0.245510 1.151543 0.449115 0.028 Uiso 1 1 calc R U . . .
C35 C 0.3042(5) 1.0196(10) 0.3871(4) 0.0219(16) Uani 1 1 d . . . . .
C36 C 0.3736(5) 0.9841(9) 0.4381(3) 0.0201(16) Uani 1 1 d . . . . .
H36 H 0.375337 1.020811 0.483653 0.024 Uiso 1 1 calc R U . . .
C37 C 0.4370(5) 0.8991(10) 0.4230(3) 0.0215(16) Uani 1 1 d . . . . .
H37 H 0.481481 0.875401 0.458471 0.026 Uiso 1 1 calc R U . . .
C38 C 0.4385(4) 0.8436(10) 0.3539(3) 0.0196(15) Uani 1 1 d . . . . .

loop_
_atom_site_aniso_label
_atom_site_aniso_U_11
_atom_site_aniso_U_22
_atom_site_aniso_U_33
_atom_site_aniso_U_23
_atom_site_aniso_U_13
_atom_site_aniso_U_12
Pt1 0.02647(15) 0.02347(16) 0.00913(12) -0.00012(12) 0.00258(9) 0.00085(15)
N1 0.025(3) 0.029(4) 0.010(3) -0.002(2) 0.005(2) -0.001(3)
N2 0.030(3) 0.019(3) 0.010(3) 0.002(2) 0.002(2) 0.005(3)
C1 0.044(5) 0.024(4) 0.016(3) 0.004(3) 0.009(3) 0.008(4)
C2 0.046(5) 0.030(5) 0.020(4) 0.005(3) 0.016(4) 0.005(4)
C3 0.034(5) 0.034(5) 0.030(4) 0.006(4) 0.018(4) 0.003(4)
C4 0.026(4) 0.032(5) 0.023(4) 0.002(3) 0.004(3) 0.000(4)
C5 0.030(4) 0.024(4) 0.012(3) -0.002(3) 0.008(3) -0.001(4)
C6 0.026(4) 0.012(4) 0.016(3) -0.004(3) 0.004(3) -0.006(3)
C7 0.030(4) 0.025(4) 0.013(3) -0.003(3) 0.005(3) -0.005(4)
C8 0.028(4) 0.029(5) 0.016(3) -0.001(3) 0.006(3) -0.003(4)
C9 0.025(4) 0.031(5) 0.019(4) -0.002(3) 0.002(3) -0.002(4)
C10 0.028(4) 0.049(6) 0.023(4) 0.001(4) 0.005(3) 0.001(4)
C11 0.025(4) 0.048(6) 0.035(5) -0.004(4) 0.006(3) 0.006(4)
C12 0.035(5) 0.036(6) 0.029(4) 0.005(4) -0.004(4) 0.004(4)
C13 0.030(4) 0.036(5) 0.021(4) 0.006(4) -0.001(3) -0.003(4)
C14 0.025(4) 0.033(5) 0.015(3) -0.002(3) -0.001(3) -0.007(4)
C15 0.027(4) 0.038(5) 0.012(3) 0.000(3) 0.001(3) -0.005(4)
C16 0.021(4) 0.029(4) 0.011(3) -0.002(3) 0.001(3) -0.004(3)
C17 0.026(4) 0.027(4) 0.011(3) 0.000(3) 0.003(3) -0.006(3)
C18 0.029(4) 0.018(4) 0.017(3) -0.001(3) 0.005(3) -0.005(3)
C19 0.030(4) 0.025(4) 0.013(3) -0.001(3) 0.008(3) -0.002(4)
C20 0.037(4) 0.006(4) 0.017(3) -0.001(2) 0.002(3) 0.006(3)
C21 0.044(5) 0.037(5) 0.011(3) -0.002(4) 0.003(3) 0.012(5)
C22 0.040(5) 0.024(4) 0.012(3) 0.001(3) -0.001(3) 0.005(4)
C23 0.029(4) 0.026(4) 0.013(3) 0.001(3) 0.001(3) 0.003(4)
C24 0.029(4) 0.016(4) 0.014(3) 0.001(3) 0.001(3) -0.001(3)
C25 0.029(4) 0.019(4) 0.012(3) 0.000(3) 0.002(3) -0.004(3)
C26 0.025(4) 0.020(4) 0.013(3) -0.002(3) 0.001(3) -0.002(3)
C27 0.027(4) 0.024(4) 0.014(3) 0.002(3) 0.001(3) -0.001(3)
C28 0.020(4) 0.033(5) 0.016(3) 0.002(3) 0.002(3) -0.007(3)
C29 0.025(4) 0.047(6) 0.018(4) 0.004(4) 0.002(3) -0.006(4)
C30 0.027(4) 0.061(6) 0.023(4) 0.008(4) 0.001(3) 0.001(5)
C31 0.029(4) 0.062(6) 0.028(4) 0.007(5) 0.009(3) 0.015(5)
C32 0.037(5) 0.040(6) 0.022(4) 0.002(3) 0.009(3) 0.004(4)
C33 0.026(4) 0.033(5) 0.018(3) 0.001(3) 0.004(3) 0.000(4)
C34 0.030(4) 0.027(5) 0.013(3) -0.003(3) 0.003(3) -0.006(4)
C35 0.029(4) 0.024(4) 0.013(3) -0.002(3) 0.004(3) -0.005(3)
C36 0.035(4) 0.014(4) 0.011(3) 0.000(3) 0.002(3) -0.005(3)
C37 0.028(4) 0.025(4) 0.011(3) 0.001(3) 0.004(3) 0.001(3)
C38 0.021(4) 0.025(4) 0.011(3) 0.006(3) 0.000(3) 0.004(3)

loop_
_atom_type_symbol
_atom_type_description
_atom_type_scat_dispersion_real
_atom_type_scat_dispersion_imag
_atom_type_scat_source
C C 0.0033 0.0016 'International Tables Vol C Tables 4.2.6.8 and 6.1.1.4'
H H 0.0000 0.0000 'International Tables Vol C Tables 4.2.6.8 and 6.1.1.4'
N N 0.0061 0.0033 'International Tables Vol C Tables 4.2.6.8 and 6.1.1.4'
Pt Pt -1.7033 8.3905 'International Tables Vol C Tables 4.2.6.8 and 6.1.1.4'

loop_
_geom_angle_atom_site_label_1
_geom_angle_atom_site_label_2
_geom_angle_atom_site_label_3
_geom_angle
_geom_angle_site_symmetry_1
_geom_angle_site_symmetry_3
_geom_angle_publ_flag
N2 Pt1 N1 103.7(2) . . ?
C19 Pt1 N1 79.9(3) . . ?
C19 Pt1 N2 162.7(3) . . ?
C38 Pt1 N1 161.5(3) . . ?
C38 Pt1 N2 78.8(3) . . ?
C38 Pt1 C19 103.3(3) . . ?
C1 N1 Pt1 124.2(6) . . ?
C1 N1 C5 118.7(7) . . ?
C5 N1 Pt1 113.1(4) . . ?
C20 N2 Pt1 121.7(5) . . ?
C20 N2 C24 120.5(6) . . ?
C24 N2 Pt1 115.3(4) . . ?
N1 C1 H1 118.5 . . ?
N1 C1 C2 123.0(8) . . ?
C2 C1 H1 118.5 . . ?
C1 C2 H2 120.6 . . ?
C3 C2 C1 118.7(7) . . ?
C3 C2 H2 120.6 . . ?
C2 C3 H3 120.5 . . ?
C2 C3 C4 119.0(8) . . ?
C4 C3 H3 120.5 . . ?
C3 C4 H4 119.9 . . ?
C3 C4 C5 120.2(8) . . ?
C5 C4 H4 119.9 . . ?
N1 C5 C4 120.3(7) . . ?
N1 C5 C6 113.3(7) . . ?
C4 C5 C6 126.1(7) . . ?
C7 C6 C5 123.4(7) . . ?
C19 C6 C5 114.4(7) . . ?
C19 C6 C7 121.9(7) . . ?
C6 C7 C16 117.7(7) . . ?
C8 C7 C6 124.6(7) . . ?
C8 C7 C16 117.3(7) . . ?
C7 C8 H8 118.7 . . ?
C9 C8 C7 122.6(7) . . ?
C9 C8 H8 118.7 . . ?
C8 C9 C10 122.3(7) . . ?
C8 C9 C14 119.2(7) . . ?
C10 C9 C14 118.5(8) . . ?
C9 C10 H10 119.3 . . ?
C11 C10 C9 121.4(8) . . ?
C11 C10 H10 119.3 . . ?
C10 C11 H11 119.8 . . ?
C10 C11 C12 120.4(8) . . ?
C12 C11 H11 119.8 . . ?
C11 C12 H12 120.1 . . ?
C13 C12 C11 119.7(8) . . ?
C13 C12 H12 120.1 . . ?
C12 C13 H13 119.3 . . ?
C12 C13 C14 121.5(8) . . ?
C14 C13 H13 119.3 . . ?
C13 C14 C9 118.5(8) . . ?
C15 C14 C9 118.4(7) . . ?
C15 C14 C13 123.0(7) . . ?
C14 C15 H15 118.9 . . ?
C16 C15 C14 122.1(7) . . ?
C16 C15 H15 118.9 . . ?
C15 C16 C7 120.1(7) . . ?
C15 C16 C17 120.7(7) . . ?
C17 C16 C7 119.0(7) . . ?
C16 C17 H17 119.5 . . ?
C18 C17 C16 121.0(7) . . ?
C18 C17 H17 119.5 . . ?
C17 C18 H18 119.1 . . ?
C17 C18 C19 121.7(7) . . ?
C19 C18 H18 119.1 . . ?
C6 C19 Pt1 115.4(5) . . ?
C6 C19 C18 117.6(7) . . ?
C18 C19 Pt1 125.9(6) . . ?
N2 C20 H20 119.1 . . ?
N2 C20 C21 121.8(8) . . ?
C21 C20 H20 119.1 . . ?
C20 C21 H21 112(7) . . ?
C22 C21 C20 119.0(7) . . ?
C22 C21 H21 129(7) . . ?
C21 C22 H22 120.3 . . ?
C21 C22 C23 119.4(7) . . ?
C23 C22 H22 120.3 . . ?
C22 C23 H23 119.7 . . ?
C22 C23 C24 120.6(7) . . ?
C24 C23 H23 119.7 . . ?
N2 C24 C23 118.6(7) . . ?
N2 C24 C25 112.6(6) . . ?
C23 C24 C25 128.5(7) . . ?
C26 C25 C24 125.0(7) . . ?
C38 C25 C24 113.1(7) . . ?
C38 C25 C26 121.6(6) . . ?
C27 C26 C25 125.7(6) . . ?
C27 C26 C35 116.4(7) . . ?
C35 C26 C25 117.9(7) . . ?
C26 C27 H27 118.6 . . ?
C26 C27 C28 122.7(7) . . ?
C28 C27 H27 118.6 . . ?
C27 C28 C29 122.2(7) . . ?
C27 C28 C33 119.9(7) . . ?
C29 C28 C33 117.8(7) . . ?
C28 C29 H29 119.4 . . ?
C30 C29 C28 121.1(8) . . ?
C30 C29 H29 119.4 . . ?
C29 C30 H30 119.5 . . ?
C29 C30 C31 120.9(8) . . ?
C31 C30 H30 119.5 . . ?
C30 C31 H31 119.9 . . ?
C32 C31 C30 120.2(9) . . ?
C32 C31 H31 119.9 . . ?
C31 C32 H32 119.9 . . ?
C31 C32 C33 120.3(8) . . ?
C33 C32 H32 119.9 . . ?
C32 C33 C28 119.6(7) . . ?
C34 C33 C28 117.5(7) . . ?
C34 C33 C32 122.9(7) . . ?
C33 C34 H34 118.7 . . ?
C35 C34 C33 122.7(7) . . ?
C35 C34 H34 118.7 . . ?
C34 C35 C26 120.6(7) . . ?
C34 C35 C36 120.3(7) . . ?
C36 C35 C26 119.1(7) . . ?
C35 C36 H36 119.2 . . ?
C37 C36 C35 121.6(7) . . ?
C37 C36 H36 119.2 . . ?
C36 C37 H37 119.2 . . ?
C36 C37 C38 121.6(7) . . ?
C38 C37 H37 119.2 . . ?
C25 C38 Pt1 118.0(5) . . ?
C25 C38 C37 118.2(7) . . ?
C37 C38 Pt1 121.6(5) . . ?

loop_
_geom_bond_atom_site_label_1
_geom_bond_atom_site_label_2
_geom_bond_distance
_geom_bond_site_symmetry_2
_geom_bond_publ_flag
Pt1 N1 2.125(6) . ?
Pt1 N2 2.096(6) . ?
Pt1 C19 2.007(8) . ?
Pt1 C38 1.986(7) . ?
N1 C1 1.352(9) . ?
N1 C5 1.369(10) . ?
N2 C20 1.349(9) . ?
N2 C24 1.374(10) . ?
C1 H1 0.9500 . ?
C1 C2 1.388(13) . ?
C2 H2 0.9500 . ?
C2 C3 1.381(12) . ?
C3 H3 0.9500 . ?
C3 C4 1.395(11) . ?
C4 H4 0.9500 . ?
C4 C5 1.397(11) . ?
C5 C6 1.485(10) . ?
C6 C7 1.437(11) . ?
C6 C19 1.402(11) . ?
C7 C8 1.407(11) . ?
C7 C16 1.458(10) . ?
C8 H8 0.9500 . ?
C8 C9 1.405(12) . ?
C9 C10 1.423(12) . ?
C9 C14 1.445(11) . ?
C10 H10 0.9500 . ?
C10 C11 1.363(13) . ?
C11 H11 0.9500 . ?
C11 C12 1.430(13) . ?
C12 H12 0.9500 . ?
C12 C13 1.371(13) . ?
C13 H13 0.9500 . ?
C13 C14 1.422(12) . ?
C14 C15 1.407(11) . ?
C15 H15 0.9500 . ?
C15 C16 1.390(11) . ?
C16 C17 1.422(11) . ?
C17 H17 0.9500 . ?
C17 C18 1.375(11) . ?
C18 H18 0.9500 . ?
C18 C19 1.442(10) . ?
C20 H20 0.9500 . ?
C20 C21 1.393(11) . ?
C21 H21 0.81(10) . ?
C21 C22 1.369(13) . ?
C22 H22 0.9500 . ?
C22 C23 1.396(10) . ?
C23 H23 0.9500 . ?
C23 C24 1.399(10) . ?
C24 C25 1.487(9) . ?
C25 C26 1.457(11) . ?
C25 C38 1.397(10) . ?
C26 C27 1.406(10) . ?
C26 C35 1.450(9) . ?
C27 H27 0.9500 . ?
C27 C28 1.408(11) . ?
C28 C29 1.428(11) . ?
C28 C33 1.437(10) . ?
C29 H29 0.9500 . ?
C29 C30 1.356(13) . ?
C30 H30 0.9500 . ?
C30 C31 1.424(13) . ?
C31 H31 0.9500 . ?
C31 C32 1.366(12) . ?
C32 H32 0.9500 . ?
C32 C33 1.426(12) . ?
C33 C34 1.396(11) . ?
C34 H34 0.9500 . ?
C34 C35 1.394(11) . ?
C35 C36 1.430(11) . ?
C36 H36 0.9500 . ?
C36 C37 1.357(11) . ?
C37 H37 0.9500 . ?
C37 C38 1.454(9) . ?

loop_
_geom_torsion_atom_site_label_1
_geom_torsion_atom_site_label_2
_geom_torsion_atom_site_label_3
_geom_torsion_atom_site_label_4
_geom_torsion
_geom_torsion_site_symmetry_1
_geom_torsion_site_symmetry_2
_geom_torsion_site_symmetry_3
_geom_torsion_site_symmetry_4
_geom_torsion_publ_flag
Pt1 N1 C1 C2 156.5(6) . . . . ?
Pt1 N1 C5 C4 -155.2(6) . . . . ?
Pt1 N1 C5 C6 18.6(8) . . . . ?
Pt1 N2 C20 C21 162.1(6) . . . . ?
Pt1 N2 C24 C23 -159.8(6) . . . . ?
Pt1 N2 C24 C25 14.4(8) . . . . ?
N1 C1 C2 C3 -3.4(13) . . . . ?
N1 C5 C6 C7 151.9(7) . . . . ?
N1 C5 C6 C19 -22.5(10) . . . . ?
N2 C20 C21 C22 -2.9(13) . . . . ?
N2 C24 C25 C26 157.3(7) . . . . ?
N2 C24 C25 C38 -17.0(10) . . . . ?
C1 N1 C5 C4 3.2(11) . . . . ?
C1 N1 C5 C6 177.0(7) . . . . ?
C1 C2 C3 C4 2.0(13) . . . . ?
C2 C3 C4 C5 1.8(13) . . . . ?
C3 C4 C5 N1 -4.5(13) . . . . ?
C3 C4 C5 C6 -177.4(8) . . . . ?
C4 C5 C6 C7 -34.7(12) . . . . ?
C4 C5 C6 C19 150.8(8) . . . . ?
C5 N1 C1 C2 0.8(12) . . . . ?
C5 C6 C7 C8 -11.6(12) . . . . ?
C5 C6 C7 C16 175.3(7) . . . . ?
C5 C6 C19 Pt1 15.3(9) . . . . ?
C5 C6 C19 C18 -175.3(7) . . . . ?
C6 C7 C8 C9 -173.8(8) . . . . ?
C6 C7 C16 C15 177.8(7) . . . . ?
C6 C7 C16 C17 3.1(11) . . . . ?
C7 C6 C19 Pt1 -159.2(6) . . . . ?
C7 C6 C19 C18 10.1(11) . . . . ?
C7 C8 C9 C10 175.7(8) . . . . ?
C7 C8 C9 C14 -3.7(12) . . . . ?
C7 C16 C17 C18 4.8(12) . . . . ?
C8 C7 C16 C15 4.1(11) . . . . ?
C8 C7 C16 C17 -170.6(7) . . . . ?
C8 C9 C10 C11 180.0(9) . . . . ?
C8 C9 C14 C13 -178.2(8) . . . . ?
C8 C9 C14 C15 4.7(12) . . . . ?
C9 C10 C11 C12 -0.8(15) . . . . ?
C9 C14 C15 C16 -1.3(12) . . . . ?
C10 C9 C14 C13 2.4(12) . . . . ?
C10 C9 C14 C15 -174.7(8) . . . . ?
C10 C11 C12 C13 0.5(15) . . . . ?
C11 C12 C13 C14 1.4(14) . . . . ?
C12 C13 C14 C9 -2.8(13) . . . . ?
C12 C13 C14 C15 174.2(9) . . . . ?
C13 C14 C15 C16 -178.3(8) . . . . ?
C14 C9 C10 C11 -0.6(14) . . . . ?
C14 C15 C16 C7 -3.2(12) . . . . ?
C14 C15 C16 C17 171.5(8) . . . . ?
C15 C16 C17 C18 -169.9(8) . . . . ?
C16 C7 C8 C9 -0.7(12) . . . . ?
C16 C17 C18 C19 -5.5(12) . . . . ?
C17 C18 C19 Pt1 166.2(6) . . . . ?
C17 C18 C19 C6 -1.9(12) . . . . ?
C19 C6 C7 C8 162.4(8) . . . . ?
C19 C6 C7 C16 -10.7(11) . . . . ?
C20 N2 C24 C23 2.4(11) . . . . ?
C20 N2 C24 C25 176.6(6) . . . . ?
C20 C21 C22 C23 1.1(14) . . . . ?
C21 C22 C23 C24 2.4(13) . . . . ?
C22 C23 C24 N2 -4.1(12) . . . . ?
C22 C23 C24 C25 -177.3(8) . . . . ?
C23 C24 C25 C26 -29.2(13) . . . . ?
C23 C24 C25 C38 156.5(8) . . . . ?
C24 N2 C20 C21 1.1(11) . . . . ?
C24 C25 C26 C27 4.8(13) . . . . ?
C24 C25 C26 C35 -172.5(7) . . . . ?
C24 C25 C38 Pt1 12.1(9) . . . . ?
C24 C25 C38 C37 175.6(7) . . . . ?
C25 C26 C27 C28 -177.8(8) . . . . ?
C25 C26 C35 C34 175.9(7) . . . . ?
C25 C26 C35 C36 -2.4(11) . . . . ?
C26 C25 C38 Pt1 -162.4(6) . . . . ?
C26 C25 C38 C37 1.1(12) . . . . ?
C26 C27 C28 C29 -176.9(8) . . . . ?
C26 C27 C28 C33 2.9(12) . . . . ?
C26 C35 C36 C37 1.0(12) . . . . ?
C27 C26 C35 C34 -1.6(11) . . . . ?
C27 C26 C35 C36 -179.9(7) . . . . ?
C27 C28 C29 C30 -179.8(9) . . . . ?
C27 C28 C33 C32 177.9(8) . . . . ?
C27 C28 C33 C34 -3.3(12) . . . . ?
C28 C29 C30 C31 1.5(15) . . . . ?
C28 C33 C34 C35 1.3(12) . . . . ?
C29 C28 C33 C32 -2.3(12) . . . . ?
C29 C28 C33 C34 176.5(8) . . . . ?
C29 C30 C31 C32 -1.5(16) . . . . ?
C30 C31 C32 C33 -0.5(15) . . . . ?
C31 C32 C33 C28 2.4(14) . . . . ?
C31 C32 C33 C34 -176.4(9) . . . . ?
C32 C33 C34 C35 -179.9(8) . . . . ?
C33 C28 C29 C30 0.4(13) . . . . ?
C33 C34 C35 C26 1.1(12) . . . . ?
C33 C34 C35 C36 179.4(8) . . . . ?
C34 C35 C36 C37 -177.3(8) . . . . ?
C35 C26 C27 C28 -0.5(12) . . . . ?
C35 C36 C37 C38 1.6(12) . . . . ?
C36 C37 C38 Pt1 160.3(6) . . . . ?
C36 C37 C38 C25 -2.6(12) . . . . ?
C38 C25 C26 C27 178.6(8) . . . . ?
C38 C25 C26 C35 1.3(11) . . . . ?
